data_2213895
loop_
_publ_author_name
'B. Thimme Gowda'
'Sabine Foro'
'Hartmut Fuess '

_publ_section_title
;
 <i>N</i>-(2,3-Dimethylphenyl)methanesulfonamide
;
_journal_coeditor_code LW2017
_journal_issue 6
_journal_name_full 'Acta Crystallographica Section E'
_journal_page_first o3014
_journal_page_last o3014
_journal_paper_doi 10.1107/S1600536807025202
_journal_volume 63
_journal_year 2007
_chemical_formula_iupac 'C9 H13 N O2 S'
_chemical_formula_moiety 'C9 H13 N O2 S'
_chemical_formula_sum 'C9 H13 N O2 S'
_chemical_formula_weight 199.26
_chemical_name_common Methanesulfon-2,3-dimethylanilide
_chemical_name_systematic
;
<i>N</i>-(2,3-dimethylphenyl)methanesulfonamide
;
_space_group_IT_number 19
_symmetry_cell_setting orthorhombic
_symmetry_space_group_name_Hall 'P 2ac 2ab'
_symmetry_space_group_name_H-M 'P 21 21 21'
_atom_sites_solution_hydrogens geom
_atom_sites_solution_primary direct
_atom_sites_solution_secondary difmap
_audit_creation_method SHELXL-97
_cell_angle_alpha 90.00
_cell_angle_beta 90.00
_cell_angle_gamma 90.00
_cell_formula_units_Z 4
_cell_length_a 5.2259(6)
_cell_length_b 5.5567(8)
_cell_length_c 34.0560(10)
_cell_measurement_reflns_used 2323
_cell_measurement_temperature 301(2)
_cell_measurement_theta_max 23.19
_cell_measurement_theta_min 3.62
_cell_volume 988.94(18)
_computing_cell_refinement
;
CrysAlis CCD
;
_computing_data_collection
;
CrysAlis CCD (Oxford Diffraction, 2004)
;
_computing_data_reduction
;
CrysAlis RED (Oxford Diffraction, 2004)
;
_computing_molecular_graphics 'PLATON (Spek, 2003)'
_computing_publication_material SHELXL97
_computing_structure_refinement 'SHELXL97 (Sheldrick, 1997)'
_computing_structure_solution 'SHELXS97 (Sheldrick, 1997)'
_diffrn_ambient_temperature 301(2)
_diffrn_measured_fraction_theta_full 0.995
_diffrn_measured_fraction_theta_max 0.995
_diffrn_measurement_device_type
;
Oxford Diffraction Xcalibur diffractometer with a Sapphire CCD detector
;
_diffrn_measurement_method
;
Rotation method data acquisition using omega scans
;
_diffrn_radiation_monochromator graphite
_diffrn_radiation_source 'fine-focus sealed tube'
_diffrn_radiation_type MoK\a
_diffrn_radiation_wavelength 0.71073
_diffrn_reflns_av_R_equivalents 0.0675
_diffrn_reflns_av_sigmaI/netI 0.0458
_diffrn_reflns_limit_h_max 5
_diffrn_reflns_limit_h_min -6
_diffrn_reflns_limit_k_max 6
_diffrn_reflns_limit_k_min -6
_diffrn_reflns_limit_l_max 42
_diffrn_reflns_limit_l_min -40
_diffrn_reflns_number 6529
_diffrn_reflns_theta_full 26.36
_diffrn_reflns_theta_max 26.36
_diffrn_reflns_theta_min 4.08
_diffrn_standards_decay_% 0
_exptl_absorpt_coefficient_mu 0.295
_exptl_absorpt_correction_type none
_exptl_crystal_colour gray
_exptl_crystal_density_diffrn 1.338
_exptl_crystal_density_method 'not measured'
_exptl_crystal_description prism
_exptl_crystal_F_000 424
_exptl_crystal_size_max 0.50
_exptl_crystal_size_mid 0.44
_exptl_crystal_size_min 0.22
_refine_diff_density_max 0.267
_refine_diff_density_min -0.244
_refine_ls_abs_structure_details 'Flack (1983), 781 Friedel pairs'
_refine_ls_abs_structure_Flack 0.22(16)
_refine_ls_extinction_coef 0.016(4)
_refine_ls_extinction_expression Fc^*^=kFc[1+0.001xFc^2^\l^3^/sin(2\q)]^-1/4^
_refine_ls_extinction_method SHELXL97
_refine_ls_goodness_of_fit_ref 1.067
_refine_ls_hydrogen_treatment mixed
_refine_ls_matrix_type full
_refine_ls_number_parameters 122
_refine_ls_number_reflns 2023
_refine_ls_number_restraints 1
_refine_ls_restrained_S_all 1.067
_refine_ls_R_factor_all 0.0594
_refine_ls_R_factor_gt 0.0542
_refine_ls_shift/su_max 0.035
_refine_ls_shift/su_mean 0.002
_refine_ls_structure_factor_coef Fsqd
_refine_ls_weighting_details 'calc w=1/[\s^2^(Fo^2^)+(0.0485P)^2^+0.7116P] where P=(Fo^2^+2Fc^2^)/3'
_refine_ls_weighting_scheme calc
_refine_ls_wR_factor_gt 0.1269
_refine_ls_wR_factor_ref 0.1299
_reflns_number_gt 1831
_reflns_number_total 2023
_reflns_threshold_expression I>2sigma(I)
_cod_data_source_file lw2017.cif
_cod_data_source_block I
_cod_database_code 2213895
_cod_database_fobs_code 2213895

loop_
_symmetry_equiv_pos_as_xyz
'x, y, z'
'-x+1/2, -y, z+1/2'
'x+1/2, -y+1/2, -z'
'-x, y+1/2, -z+1/2'

loop_
_atom_site_type_symbol
_atom_site_label
_atom_site_fract_x
_atom_site_fract_y
_atom_site_fract_z
_atom_site_U_iso_or_equiv
_atom_site_adp_type
_atom_site_calc_flag
_atom_site_refinement_flags
_atom_site_occupancy
S S2 0.70935(16) 0.32902(18) 0.19688(2) 0.0436(3) Uani d . 1
O O3 0.4634(4) 0.4002(5) 0.18247(8) 0.0547(7) Uani d . 1
O O4 0.8125(6) 0.4515(5) 0.22983(8) 0.0623(8) Uani d . 1
N N5 0.9112(5) 0.3672(6) 0.16118(8) 0.0415(7) Uani d D 1
H H5N 1.067(3) 0.383(8) 0.1683(10) 0.050 Uiso d D 1
C C1 0.7014(10) 0.0208(8) 0.20732(12) 0.0621(11) Uani d . 1
H H1A 0.8676 -0.0311 0.2158 0.075 Uiso calc R 1
H H1B 0.6534 -0.0665 0.1841 0.075 Uiso calc R 1
H H1C 0.5787 -0.0093 0.2277 0.075 Uiso calc R 1
C C6 0.8579(6) 0.2927(6) 0.12190(9) 0.0404(8) Uani d . 1
C C7 0.9912(6) 0.0995(6) 0.10470(10) 0.0422(8) Uani d . 1
C C8 0.9385(8) 0.0450(7) 0.06527(11) 0.0518(9) Uani d . 1
C C9 0.7513(7) 0.1698(10) 0.04547(11) 0.0622(11) Uani d . 1
H H9 0.7136 0.1287 0.0196 0.075 Uiso calc R 1
C C10 0.6192(8) 0.3537(10) 0.06313(11) 0.0643(12) Uani d . 1
H H10 0.4922 0.4348 0.0493 0.077 Uiso calc R 1
C C11 0.6736(7) 0.4186(7) 0.10106(11) 0.0526(9) Uani d . 1
H H11 0.5873 0.5463 0.1127 0.063 Uiso calc R 1
C C12 1.0809(9) -0.1528(10) 0.04468(13) 0.0711(12) Uani d . 1
H H12A 1.0426 -0.3040 0.0570 0.085 Uiso calc R 1
H H12B 1.2615 -0.1226 0.0462 0.085 Uiso calc R 1
H H12C 1.0295 -0.1583 0.0176 0.085 Uiso calc R 1
C C13 1.1869(8) -0.0438(7) 0.12723(11) 0.0530(9) Uani d . 1
H H13A 1.1731 -0.0073 0.1547 0.064 Uiso calc R 1
H H13B 1.3553 -0.0031 0.1181 0.064 Uiso calc R 1
H H13C 1.1571 -0.2125 0.1232 0.064 Uiso calc R 1

loop_
_atom_site_aniso_label
_atom_site_aniso_U_11
_atom_site_aniso_U_22
_atom_site_aniso_U_33
_atom_site_aniso_U_12
_atom_site_aniso_U_13
_atom_site_aniso_U_23
S2 0.0330(4) 0.0514(5) 0.0465(4) 0.0027(4) -0.0021(3) -0.0061(4)
O3 0.0293(12) 0.0688(18) 0.0659(16) 0.0086(12) -0.0012(11) -0.0061(13)
O4 0.0571(16) 0.0693(18) 0.0606(15) 0.0058(16) -0.0078(14) -0.0272(14)
N5 0.0264(12) 0.0488(17) 0.0492(16) -0.0008(14) -0.0008(11) -0.0026(13)
C1 0.068(3) 0.063(2) 0.056(2) -0.003(2) 0.001(2) 0.0135(18)
C6 0.0276(15) 0.0455(19) 0.0480(17) -0.0013(14) 0.0009(13) 0.0069(15)
C7 0.0344(17) 0.0362(17) 0.056(2) -0.0033(14) 0.0031(15) 0.0020(14)
C8 0.048(2) 0.051(2) 0.056(2) -0.0109(18) 0.0101(18) -0.0011(18)
C9 0.055(2) 0.085(3) 0.0461(18) -0.008(3) -0.0027(17) 0.003(2)
C10 0.054(2) 0.087(3) 0.052(2) 0.014(2) -0.0065(17) 0.021(2)
C11 0.047(2) 0.052(2) 0.059(2) 0.0118(18) 0.0027(18) 0.0139(17)
C12 0.068(3) 0.075(3) 0.070(3) -0.008(3) 0.016(2) -0.021(2)
C13 0.045(2) 0.047(2) 0.067(2) 0.0093(19) -0.0044(19) -0.0040(17)

loop_
_atom_type_symbol
_atom_type_description
_atom_type_scat_dispersion_real
_atom_type_scat_dispersion_imag
_atom_type_scat_source
C C 0.0033 0.0016 'International Tables Vol C Tables 4.2.6.8 and 6.1.1.4'
H H 0.0000 0.0000 'International Tables Vol C Tables 4.2.6.8 and 6.1.1.4'
N N 0.0061 0.0033 'International Tables Vol C Tables 4.2.6.8 and 6.1.1.4'
O O 0.0106 0.0060 'International Tables Vol C Tables 4.2.6.8 and 6.1.1.4'
S S 0.1246 0.1234 'International Tables Vol C Tables 4.2.6.8 and 6.1.1.4'

loop_
_geom_angle_atom_site_label_1
_geom_angle_atom_site_label_2
_geom_angle_atom_site_label_3
_geom_angle
O4 S2 O3 118.66(18)
O4 S2 N5 106.41(17)
O3 S2 N5 106.90(15)
O4 S2 C1 108.5(2)
O3 S2 C1 108.6(2)
N5 S2 C1 107.20(19)
C6 N5 S2 122.5(2)
C6 N5 H5N 119(3)
S2 N5 H5N 115(2)
S2 C1 H1A 109.5
S2 C1 H1B 109.5
H1A C1 H1B 109.5
S2 C1 H1C 109.5
H1A C1 H1C 109.5
H1B C1 H1C 109.5
C11 C6 C7 121.1(3)
C11 C6 N5 118.0(3)
C7 C6 N5 121.0(3)
C8 C7 C6 117.7(3)
C8 C7 C13 120.4(3)
C6 C7 C13 121.8(3)
C9 C8 C7 120.0(4)
C9 C8 C12 119.5(4)
C7 C8 C12 120.5(4)
C10 C9 C8 121.2(4)
C10 C9 H9 119.4
C8 C9 H9 119.4
C11 C10 C9 120.3(4)
C11 C10 H10 119.9
C9 C10 H10 119.9
C10 C11 C6 119.6(4)
C10 C11 H11 120.2
C6 C11 H11 120.2
C8 C12 H12A 109.5
C8 C12 H12B 109.5
H12A C12 H12B 109.5
C8 C12 H12C 109.5
H12A C12 H12C 109.5
H12B C12 H12C 109.5
C7 C13 H13A 109.5
C7 C13 H13B 109.5
H13A C13 H13B 109.5
C7 C13 H13C 109.5
H13A C13 H13C 109.5
H13B C13 H13C 109.5

loop_
_geom_bond_atom_site_label_1
_geom_bond_atom_site_label_2
_geom_bond_distance
S2 O4 1.419(3)
S2 O3 1.432(2)
S2 N5 1.623(3)
S2 C1 1.750(4)
N5 C6 1.428(4)
N5 H5N 0.854(10)
C1 H1A 0.9600
C1 H1B 0.9600
C1 H1C 0.9600
C6 C11 1.386(5)
C6 C7 1.408(5)
C7 C8 1.404(5)
C7 C13 1.506(5)
C8 C9 1.376(6)
C8 C12 1.501(6)
C9 C10 1.373(6)
C9 H9 0.9300
C10 C11 1.371(6)
C10 H10 0.9300
C11 H11 0.9300
C12 H12A 0.9600
C12 H12B 0.9600
C12 H12C 0.9600
C13 H13A 0.9600
C13 H13B 0.9600
C13 H13C 0.9600

loop_
_geom_hbond_atom_site_label_D
_geom_hbond_atom_site_label_H
_geom_hbond_atom_site_label_A
_geom_hbond_site_symmetry_A
_geom_hbond_distance_DH
_geom_hbond_distance_HA
_geom_hbond_distance_DA
_geom_hbond_angle_DHA
N5 H5N O3 1_655 0.854(10) 2.130(11) 2.981(4) 175(4)

loop_
_geom_torsion_atom_site_label_1
_geom_torsion_atom_site_label_2
_geom_torsion_atom_site_label_3
_geom_torsion_atom_site_label_4
_geom_torsion
O4 S2 N5 C6 -172.6(3)
O3 S2 N5 C6 -44.9(3)
C1 S2 N5 C6 71.4(3)
S2 N5 C6 C11 70.1(4)
S2 N5 C6 C7 -110.8(3)
C11 C6 C7 C8 2.5(5)
N5 C6 C7 C8 -176.5(3)
C11 C6 C7 C13 -178.3(3)
N5 C6 C7 C13 2.7(5)
C6 C7 C8 C9 -3.7(5)
C13 C7 C8 C9 177.1(4)
C6 C7 C8 C12 177.7(3)
C13 C7 C8 C12 -1.5(5)
C7 C8 C9 C10 2.2(6)
C12 C8 C9 C10 -179.2(4)
C8 C9 C10 C11 0.6(7)
C9 C10 C11 C6 -1.9(6)
C7 C6 C11 C10 0.2(5)
N5 C6 C11 C10 179.3(3)

loop_
_cod_related_entry_id
_cod_related_entry_database
_cod_related_entry_code
1 ChemSpider 582230
